data_4085395
loop_
_publ_author_name
'Brendel, Matthias'
'Wenz, Jan'
'Shishkov, Igor V.'
'Rominger, Frank'
'Hofmann, Peter'

_publ_section_title
;
 Lithium Complexes of Neutral Bis-NHC Ligands
;
_journal_issue 3
_journal_name_full Organometallics
_journal_page_first 669
_journal_paper_doi 10.1021/om501229b
_journal_volume 34
_journal_year 2015
_chemical_formula_sum 'C19 H32 F6 Li N4 O P'
_chemical_formula_weight 484.39
_chemical_name_common '3 in manuscript'
_chemical_name_systematic
; 
 ? 
;
_space_group_crystal_system orthorhombic
_space_group_IT_number 62
_space_group_name_Hall '-P 2ac 2n'
_space_group_name_H-M_alt 'P n m a'
_symmetry_space_group_name_Hall '-P 2ac 2n'
_symmetry_space_group_name_H-M 'P n m a'
_atom_sites_solution_hydrogens geom
_audit_creation_method SHELXL-2014
_cell_angle_alpha 90
_cell_angle_beta 90
_cell_angle_gamma 90
_cell_formula_units_Z 4
_cell_length_a 11.4626(6)
_cell_length_b 14.2987(8)
_cell_length_c 14.8866(9)
_cell_measurement_reflns_used 4301
_cell_measurement_temperature 200(2)
_cell_measurement_theta_max 26.66
_cell_measurement_theta_min 2.24
_cell_volume 2439.9(2)
_computing_cell_refinement 'Bruker SAINT'
_computing_data_collection 'Bruker APEX2'
_computing_data_reduction 'Bruker SAINT'
_computing_molecular_graphics 'Bruker SHELXTL'
_computing_publication_material 'Bruker SHELXTL'
_computing_structure_refinement 'SHELXL-2014 (Sheldrick, 2014)'
_computing_structure_solution 'SHELXS-97 (Sheldrick 2008)'
_diffrn_ambient_temperature 200(2)
_diffrn_measured_fraction_theta_full 1.000
_diffrn_measured_fraction_theta_max 1.000
_diffrn_measurement_device_type 'Bruker APEX-II Quazar'
_diffrn_measurement_method '\f and \w scans'
_diffrn_radiation_type MoK\a
_diffrn_radiation_wavelength 0.71073
_diffrn_reflns_av_R_equivalents 0.0661
_diffrn_reflns_av_unetI/netI 0.0374
_diffrn_reflns_Laue_measured_fraction_full 1.000
_diffrn_reflns_Laue_measured_fraction_max 1.000
_diffrn_reflns_number 31233
_diffrn_reflns_point_group_measured_fraction_full 1.000
_diffrn_reflns_point_group_measured_fraction_max 1.000
_diffrn_reflns_theta_full 25.242
_diffrn_reflns_theta_max 25.702
_diffrn_reflns_theta_min 1.975
_diffrn_source 'ImuS microsource'
_exptl_absorpt_coefficient_mu 0.176
_exptl_absorpt_correction_T_max 0.993993
_exptl_absorpt_correction_T_min 0.787516
_exptl_absorpt_correction_type multi-scan
_exptl_absorpt_process_details
;
Sheldrick, G. M. (2008). <i>SADABS</i>. University of G\"ottingen, Germany.
;
_exptl_crystal_colour colorless
_exptl_crystal_density_diffrn 1.319
_exptl_crystal_description needle
_exptl_crystal_F_000 1016
_exptl_crystal_size_max 0.210
_exptl_crystal_size_mid 0.190
_exptl_crystal_size_min 0.140
_refine_diff_density_max 0.434
_refine_diff_density_min -0.422
_refine_diff_density_rms 0.064
_refine_ls_extinction_method none
_refine_ls_goodness_of_fit_ref 1.212
_refine_ls_hydrogen_treatment constr
_refine_ls_matrix_type full
_refine_ls_number_parameters 179
_refine_ls_number_reflns 2418
_refine_ls_number_restraints 99
_refine_ls_restrained_S_all 1.283
_refine_ls_R_factor_all 0.1096
_refine_ls_R_factor_gt 0.0835
_refine_ls_shift/su_max 0.000
_refine_ls_shift/su_mean 0.000
_refine_ls_structure_factor_coef Fsqd
_refine_ls_weighting_details 'w=1/[\s^2^(Fo^2^)+(0.0001P)^2^+7.7072P] where P=(Fo^2^+2Fc^2^)/3'
_refine_ls_weighting_scheme calc
_refine_ls_wR_factor_gt 0.1465
_refine_ls_wR_factor_ref 0.1543
_reflns_Friedel_coverage 0.000
_reflns_number_gt 1850
_reflns_number_total 2418
_reflns_threshold_expression 'I > 2\s(I)'
_cod_data_source_file om501229b_si_002.cif
_cod_data_source_block mbl29
_cod_depositor_comments 'Adding full bibliography for 4085393--4085398.cif.'
_cod_database_code 4085395
_shelx_space_group_comment
; 
The symmetry employed for this shelxl refinement is uniquely defined 
by the following loop, which should always be used as a source of 
symmetry information in preference to the above space-group names. 
They are only intended as comments. 
;
_shelx_estimated_absorpt_t_min 0.964
_shelx_estimated_absorpt_t_max 0.976
_shelxl_version_number 2014-1

loop_
_space_group_symop_operation_xyz
'x, y, z'
'-x+1/2, -y, z+1/2'
'-x, y+1/2, -z'
'x+1/2, -y+1/2, -z+1/2'
'-x, -y, -z'
'x-1/2, y, -z-1/2'
'x, -y-1/2, z'
'-x-1/2, y-1/2, z-1/2'

loop_
_atom_site_label
_atom_site_type_symbol
_atom_site_fract_x
_atom_site_fract_y
_atom_site_fract_z
_atom_site_U_iso_or_equiv
_atom_site_adp_type
_atom_site_occupancy
_atom_site_site_symmetry_order
_atom_site_calc_flag
_atom_site_refinement_flags_posn
_atom_site_refinement_flags_adp
_atom_site_refinement_flags_occupancy
_atom_site_disorder_assembly
_atom_site_disorder_group
Li1 Li -0.2574(8) 0.7500 1.1424(6) 0.033(2) Uani 1 2 d S T P . .
C1 C -0.2607(3) 0.8640(3) 1.2440(3) 0.0276(8) Uani 1 1 d . . . . .
N2 N -0.2164(3) 0.9473(2) 1.2708(2) 0.0282(7) Uani 1 1 d . . . . .
C3 C -0.2469(4) 0.9684(3) 1.3589(3) 0.0368(10) Uani 1 1 d . . . . .
H3 H -0.2254 1.0228 1.3916 0.044 Uiso 1 1 calc R U . . .
C4 C -0.3119(4) 0.8978(3) 1.3887(3) 0.0351(10) Uani 1 1 d . . . . .
H4 H -0.3457 0.8920 1.4467 0.042 Uiso 1 1 calc R U . . .
N5 N -0.3203(3) 0.8348(2) 1.3189(2) 0.0292(8) Uani 1 1 d . . . . .
C11 C -0.3895(5) 0.7500 1.3202(4) 0.0333(13) Uani 1 2 d S T P . .
H11A H -0.4388 0.7500 1.3748 0.040 Uiso 1 2 calc R U P . .
H11B H -0.4421 0.7500 1.2674 0.040 Uiso 1 2 calc R U P . .
C21 C -0.1464(3) 1.0125(3) 1.2134(3) 0.0326(9) Uani 1 1 d . . . . .
C22 C -0.0293(4) 1.0298(4) 1.2592(3) 0.0570(14) Uani 1 1 d . . . . .
H22A H -0.0423 1.0602 1.3174 0.086 Uiso 1 1 calc R U . . .
H22B H 0.0188 1.0703 1.2212 0.086 Uiso 1 1 calc R U . . .
H22C H 0.0107 0.9700 1.2685 0.086 Uiso 1 1 calc R U . . .
C23 C -0.2126(4) 1.1038(3) 1.2036(4) 0.0596(15) Uani 1 1 d . . . . .
H23A H -0.2246 1.1317 1.2630 0.089 Uiso 1 1 calc R U . . .
H23B H -0.2884 1.0918 1.1754 0.089 Uiso 1 1 calc R U . . .
H23C H -0.1676 1.1470 1.1660 0.089 Uiso 1 1 calc R U . . .
C24 C -0.1253(4) 0.9691(3) 1.1225(3) 0.0493(12) Uani 1 1 d . . . . .
H24A H -0.0802 0.9113 1.1298 0.074 Uiso 1 1 calc R U . . .
H24B H -0.0816 1.0130 1.0848 0.074 Uiso 1 1 calc R U . . .
H24C H -0.2003 0.9547 1.0940 0.074 Uiso 1 1 calc R U . . .
O30 O -0.4134(4) 0.7500 1.0882(3) 0.0454(11) Uani 1 2 d S T P . .
C31 C -0.4684(6) 0.8291(5) 1.0511(5) 0.106(3) Uani 1 1 d . . . . .
H31A H -0.4093 0.8735 1.0281 0.127 Uiso 1 1 calc R U . . .
H31B H -0.5155 0.8613 1.0975 0.127 Uiso 1 1 calc R U . . .
C32 C -0.5415(8) 0.7979(6) 0.9798(6) 0.159(5) Uani 1 1 d . . . . .
H32A H -0.6218 0.8216 0.9884 0.191 Uiso 1 1 calc R U . . .
H32B H -0.5118 0.8216 0.9216 0.191 Uiso 1 1 calc R U . . .
P1 P -0.10977(13) 0.7500 0.94309(10) 0.0308(4) Uani 1 2 d DS TU P . .
F1 F -0.1376(3) 0.7500 1.0510(2) 0.0371(8) Uani 1 2 d DS TU P A .
F2_a F -0.2090(5) 0.8260(4) 0.9336(3) 0.088(2) Uani 0.741(10) 1 d D U P A 1
F3_a F -0.0192(5) 0.8288(4) 0.9610(3) 0.106(3) Uani 0.741(10) 1 d D U P A 1
F4 F -0.0809(4) 0.7500 0.8391(2) 0.0599(11) Uani 1 2 d DS TU P A .
F2B_b F -0.2383(10) 0.7500 0.9153(11) 0.078(6) Uani 0.259(10) 2 d DS TU P A 2
F3B_b F -0.1064(13) 0.8571(6) 0.9396(7) 0.062(4) Uani 0.259(10) 1 d D U P A 2
F5B_b F 0.0237(9) 0.7500 0.9639(9) 0.051(5) Uani 0.259(10) 2 d DS TU P A 2

loop_
_atom_site_aniso_label
_atom_site_aniso_U_11
_atom_site_aniso_U_22
_atom_site_aniso_U_33
_atom_site_aniso_U_23
_atom_site_aniso_U_13
_atom_site_aniso_U_12
Li1 0.034(5) 0.034(5) 0.030(5) 0.000 0.003(4) 0.000
C1 0.0257(19) 0.025(2) 0.033(2) 0.0012(18) 0.0071(17) 0.0016(17)
N2 0.0267(17) 0.0259(17) 0.0319(18) -0.0038(15) 0.0041(14) 0.0010(14)
C3 0.039(2) 0.034(2) 0.037(2) -0.014(2) 0.0021(19) -0.001(2)
C4 0.039(2) 0.038(2) 0.028(2) -0.008(2) 0.0066(18) 0.004(2)
N5 0.0291(17) 0.0264(17) 0.0320(17) -0.0011(15) 0.0080(14) 0.0036(14)
C11 0.027(3) 0.032(3) 0.040(3) 0.000 0.014(3) 0.000
C21 0.031(2) 0.026(2) 0.041(2) 0.0006(19) 0.0046(18) -0.0024(18)
C22 0.044(3) 0.066(3) 0.061(3) -0.003(3) 0.001(2) -0.015(3)
C23 0.061(3) 0.034(3) 0.083(4) 0.012(3) 0.023(3) 0.008(2)
C24 0.060(3) 0.044(3) 0.044(3) -0.002(2) 0.014(2) -0.017(2)
O30 0.039(2) 0.046(3) 0.051(3) 0.000 -0.012(2) 0.000
C31 0.089(5) 0.072(4) 0.157(7) -0.003(5) -0.051(5) 0.031(4)
C32 0.141(7) 0.192(12) 0.143(7) 0.040(7) -0.085(6) 0.023(7)
P1 0.0358(8) 0.0280(8) 0.0285(8) 0.000 -0.0027(6) 0.000
F1 0.0410(19) 0.0385(19) 0.0318(17) 0.000 0.0061(15) 0.000
F2_a 0.115(5) 0.084(4) 0.066(3) 0.023(3) 0.004(3) 0.058(4)
F3_a 0.119(5) 0.148(6) 0.050(3) -0.023(3) 0.022(3) -0.107(5)
F4 0.083(3) 0.066(3) 0.0306(19) 0.000 -0.0012(18) 0.000
F2B_b 0.052(6) 0.129(15) 0.053(8) 0.000 -0.004(5) 0.000
F3B_b 0.109(10) 0.037(5) 0.041(6) 0.004(4) 0.019(6) 0.009(5)
F5B_b 0.042(5) 0.085(12) 0.027(6) 0.000 0.003(4) 0.000

loop_
_atom_type_symbol
_atom_type_description
_atom_type_scat_dispersion_real
_atom_type_scat_dispersion_imag
_atom_type_scat_source
C C 0.0033 0.0016 'International Tables Vol C Tables 4.2.6.8 and 6.1.1.4'
H H 0.0000 0.0000 'International Tables Vol C Tables 4.2.6.8 and 6.1.1.4'
Li Li -0.0003 0.0001 'International Tables Vol C Tables 4.2.6.8 and 6.1.1.4'
N N 0.0061 0.0033 'International Tables Vol C Tables 4.2.6.8 and 6.1.1.4'
O O 0.0106 0.0060 'International Tables Vol C Tables 4.2.6.8 and 6.1.1.4'
F F 0.0171 0.0103 'International Tables Vol C Tables 4.2.6.8 and 6.1.1.4'
P P 0.1023 0.0942 'International Tables Vol C Tables 4.2.6.8 and 6.1.1.4'

loop_
_geom_angle_atom_site_label_1
_geom_angle_atom_site_label_2
_geom_angle_atom_site_label_3
_geom_angle
_geom_angle_site_symmetry_1
_geom_angle_site_symmetry_3
F1 Li1 O30 111.0(5) . .
F1 Li1 C1 119.4(3) . 7_575
O30 Li1 C1 105.3(3) . 7_575
F1 Li1 C1 119.4(3) . .
O30 Li1 C1 105.3(3) . .
C1 Li1 C1 94.3(4) 7_575 .
N2 C1 N5 102.4(3) . .
N2 C1 Li1 147.0(3) . .
N5 C1 Li1 109.8(3) . .
C1 N2 C3 112.0(3) . .
C1 N2 C21 125.4(3) . .
C3 N2 C21 122.6(3) . .
C4 C3 N2 106.9(4) . .
C4 C3 H3 126.5 . .
N2 C3 H3 126.5 . .
C3 C4 N5 106.5(3) . .
C3 C4 H4 126.8 . .
N5 C4 H4 126.8 . .
C1 N5 C4 112.3(3) . .
C1 N5 C11 122.5(4) . .
C4 N5 C11 125.2(4) . .
N5 C11 N5 113.6(4) 7_575 .
N5 C11 H11A 108.8 7_575 .
N5 C11 H11A 108.8 . .
N5 C11 H11B 108.8 7_575 .
N5 C11 H11B 108.8 . .
H11A C11 H11B 107.7 . .
N2 C21 C24 110.0(3) . .
N2 C21 C23 108.8(3) . .
C24 C21 C23 110.4(4) . .
N2 C21 C22 108.5(3) . .
C24 C21 C22 109.0(4) . .
C23 C21 C22 110.1(4) . .
C21 C22 H22A 109.5 . .
C21 C22 H22B 109.5 . .
H22A C22 H22B 109.5 . .
C21 C22 H22C 109.5 . .
H22A C22 H22C 109.5 . .
H22B C22 H22C 109.5 . .
C21 C23 H23A 109.5 . .
C21 C23 H23B 109.5 . .
H23A C23 H23B 109.5 . .
C21 C23 H23C 109.5 . .
H23A C23 H23C 109.5 . .
H23B C23 H23C 109.5 . .
C21 C24 H24A 109.5 . .
C21 C24 H24B 109.5 . .
H24A C24 H24B 109.5 . .
C21 C24 H24C 109.5 . .
H24A C24 H24C 109.5 . .
H24B C24 H24C 109.5 . .
C31 O30 C31 106.9(6) . 7_575
C31 O30 Li1 124.7(3) . .
C31 O30 Li1 124.7(3) 7_575 .
O30 C31 C32 107.7(6) . .
O30 C31 H31A 110.2 . .
C32 C31 H31A 110.2 . .
O30 C31 H31B 110.2 . .
C32 C31 H31B 110.2 . .
H31A C31 H31B 108.5 . .
C32 C32 C31 108.2(4) 7_575 .
C32 C32 H32A 110.0 7_575 .
C31 C32 H32A 110.0 . .
C32 C32 H32B 110.0 7_575 .
C31 C32 H32B 110.0 . .
H32A C32 H32B 108.4 . .
F2B_b P1 F3B_b 90.9(6) . 7_575
F2B_b P1 F3B_b 90.9(6) . .
F3B_b P1 F3B_b 175.1(9) 7_575 .
F3_a P1 F3_a 92.9(6) . 7_575
F2B_b P1 F5B_b 175.8(8) . .
F3B_b P1 F5B_b 89.0(6) 7_575 .
F3B_b P1 F5B_b 89.0(6) . .
F3_a P1 F2_a 89.9(3) . .
F3_a P1 F2_a 174.0(3) 7_575 .
F3_a P1 F2_a 174.0(3) . 7_575
F3_a P1 F2_a 89.9(3) 7_575 7_575
F2_a P1 F2_a 86.9(5) . 7_575
F2B_b P1 F4 86.4(6) . .
F3B_b P1 F4 87.8(4) 7_575 .
F3B_b P1 F4 87.8(4) . .
F3_a P1 F4 91.6(2) . .
F3_a P1 F4 91.6(2) 7_575 .
F5B_b P1 F4 89.4(5) . .
F2_a P1 F4 93.6(2) . .
F2_a P1 F4 93.6(2) 7_575 .
F2B_b P1 F1 94.4(6) . .
F3B_b P1 F1 92.2(4) 7_575 .
F3B_b P1 F1 92.2(4) . .
F3_a P1 F1 87.84(19) . .
F3_a P1 F1 87.84(19) 7_575 .
F5B_b P1 F1 89.8(5) . .
F2_a P1 F1 87.0(2) . .
F2_a P1 F1 87.0(2) 7_575 .
F4 P1 F1 179.2(2) . .
P1 F1 Li1 146.0(4) . .

loop_
_geom_bond_atom_site_label_1
_geom_bond_atom_site_label_2
_geom_bond_distance
_geom_bond_site_symmetry_2
Li1 F1 1.934(10) .
Li1 O30 1.961(10) .
Li1 C1 2.223(7) 7_575
Li1 C1 2.223(7) .
C1 N2 1.356(5) .
C1 N5 1.374(5) .
N2 C3 1.390(5) .
N2 C21 1.497(5) .
C3 C4 1.331(6) .
C3 H3 0.9500 .
C4 N5 1.378(5) .
C4 H4 0.9500 .
N5 C11 1.449(4) .
C11 N5 1.449(4) 7_575
C11 H11A 0.9900 .
C11 H11B 0.9900 .
C21 C24 1.508(6) .
C21 C23 1.517(6) .
C21 C22 1.526(6) .
C22 H22A 0.9800 .
C22 H22B 0.9800 .
C22 H22C 0.9800 .
C23 H23A 0.9800 .
C23 H23B 0.9800 .
C23 H23C 0.9800 .
C24 H24A 0.9800 .
C24 H24B 0.9800 .
C24 H24C 0.9800 .
O30 C31 1.407(6) .
O30 C31 1.407(6) 7_575
C31 C32 1.425(9) .
C31 H31A 0.9900 .
C31 H31B 0.9900 .
C32 C32 1.369(17) 7_575
C32 H32A 0.9900 .
C32 H32B 0.9900 .
P1 F2B_b 1.530(12) .
P1 F3B_b 1.532(9) 7_575
P1 F3B_b 1.532(9) .
P1 F3_a 1.555(4) .
P1 F3_a 1.555(4) 7_575
P1 F5B_b 1.561(11) .
P1 F2_a 1.580(4) .
P1 F2_a 1.580(4) 7_575
P1 F4 1.582(4) .
P1 F1 1.638(3) .

loop_
_geom_torsion_atom_site_label_1
_geom_torsion_atom_site_label_2
_geom_torsion_atom_site_label_3
_geom_torsion_atom_site_label_4
_geom_torsion
_geom_torsion_site_symmetry_1
_geom_torsion_site_symmetry_4
N5 C1 N2 C3 0.4(4) . .
Li1 C1 N2 C3 -166.2(6) . .
N5 C1 N2 C21 -177.5(3) . .
Li1 C1 N2 C21 15.9(8) . .
C1 N2 C3 C4 -0.2(5) . .
C21 N2 C3 C4 177.7(3) . .
N2 C3 C4 N5 0.0(5) . .
N2 C1 N5 C4 -0.4(4) . .
Li1 C1 N5 C4 171.9(4) . .
N2 C1 N5 C11 175.9(4) . .
Li1 C1 N5 C11 -11.8(5) . .
C3 C4 N5 C1 0.3(5) . .
C3 C4 N5 C11 -176.0(4) . .
C1 N5 C11 N5 71.6(6) . 7_575
C4 N5 C11 N5 -112.5(4) . 7_575
C1 N2 C21 C24 -3.7(5) . .
C3 N2 C21 C24 178.6(4) . .
C1 N2 C21 C23 117.3(4) . .
C3 N2 C21 C23 -60.3(5) . .
C1 N2 C21 C22 -122.9(4) . .
C3 N2 C21 C22 59.4(5) . .
C31 O30 C31 C32 -10.5(11) 7_575 .
Li1 O30 C31 C32 148.7(6) . .
O30 C31 C32 C32 6.6(7) . 7_575
F2B_b P1 F1 Li1 0.000(3) . .
F3B_b P1 F1 Li1 -91.0(6) 7_575 .
F3B_b P1 F1 Li1 91.0(6) . .
F3_a P1 F1 Li1 133.5(3) . .
F3_a P1 F1 Li1 -133.5(3) 7_575 .
F5B_b P1 F1 Li1 180.000(3) . .
F2_a P1 F1 Li1 43.5(2) . .
F2_a P1 F1 Li1 -43.5(2) 7_575 .
